data_7159222
loop_
_publ_author_name
'Banda, Saikumar'
'Villinger, Alexander'
'Brasholz, Malte'

_publ_section_title
;
 Synthesis of azepane-fused pyrano[3,2-<i>b</i>]indoles by Lewis
 acid-catalysed oxa Diels-Alder reactions.
;
_journal_issue 21
_journal_name_full 'Organic &amp; biomolecular chemistry'
_journal_page_first 4379
_journal_page_last 4381
_journal_paper_doi 10.1039/d3ob00234a
_journal_volume 21
_journal_year 2023
_chemical_formula_moiety 'C17 H19 N O3'
_chemical_formula_sum 'C17 H19 N O3'
_chemical_formula_weight 285.33
_space_group_crystal_system monoclinic
_space_group_IT_number 14
_space_group_name_Hall '-P 2yn'
_space_group_name_H-M_alt 'P 1 21/n 1'
_atom_sites_solution_hydrogens geom
_audit_creation_method SHELXL-2014/7
_audit_update_record
;
2023-01-19 deposited with the CCDC.	2023-03-03 downloaded from the CCDC.
;
_cell_angle_alpha 90
_cell_angle_beta 100.404(2)
_cell_angle_gamma 90
_cell_formula_units_Z 8
_cell_length_a 19.5971(13)
_cell_length_b 7.6234(5)
_cell_length_c 19.6148(13)
_cell_measurement_reflns_used 9945
_cell_measurement_temperature 123(2)
_cell_measurement_theta_max 32.54
_cell_measurement_theta_min 2.67
_cell_volume 2882.2(3)
_computing_cell_refinement 'Bruker Apex V7.51A'
_computing_data_collection 'Bruker Apex V7.51A'
_computing_data_reduction 'Bruker SAINT'
_computing_molecular_graphics 'ORTEP-3v2.01 (Farrugia, 1997)'
_computing_publication_material 'SHELXL-2014/7 (Sheldrick, 2014)'
_computing_structure_refinement 'SHELXL-2014/7 (Sheldrick, 2014)'
_computing_structure_solution 'Bruker SHELXTL'
_diffrn_ambient_temperature 123(2)
_diffrn_detector_area_resol_mean 10.4167
_diffrn_measured_fraction_theta_full 0.997
_diffrn_measured_fraction_theta_max 0.995
_diffrn_measurement_device_type 'Bruker Apex Kappa-II-CCD-diffractometer'
_diffrn_measurement_method 'phi and omega scans'
_diffrn_radiation_type MoK\a
_diffrn_radiation_wavelength 0.71073
_diffrn_reflns_av_R_equivalents 0.0529
_diffrn_reflns_av_unetI/netI 0.0354
_diffrn_reflns_Laue_measured_fraction_full 0.997
_diffrn_reflns_Laue_measured_fraction_max 0.995
_diffrn_reflns_limit_h_max 26
_diffrn_reflns_limit_h_min -26
_diffrn_reflns_limit_k_max 10
_diffrn_reflns_limit_k_min -10
_diffrn_reflns_limit_l_max 26
_diffrn_reflns_limit_l_min -26
_diffrn_reflns_number 62022
_diffrn_reflns_point_group_measured_fraction_full 0.997
_diffrn_reflns_point_group_measured_fraction_max 0.995
_diffrn_reflns_theta_full 25.242
_diffrn_reflns_theta_max 28.999
_diffrn_reflns_theta_min 1.055
_diffrn_source 'sealed tube'
_exptl_absorpt_coefficient_mu 0.090
_exptl_absorpt_correction_T_max 0.7464
_exptl_absorpt_correction_T_min 0.6813
_exptl_absorpt_correction_type multi-scan
_exptl_absorpt_process_details '(SADABS; Sheldrick, 2004)'
_exptl_crystal_colour colourless
_exptl_crystal_density_diffrn 1.315
_exptl_crystal_description block
_exptl_crystal_F_000 1216
_exptl_crystal_size_max 0.530
_exptl_crystal_size_mid 0.150
_exptl_crystal_size_min 0.120
_refine_diff_density_max 0.623
_refine_diff_density_min -0.303
_refine_diff_density_rms 0.083
_refine_ls_extinction_method none
_refine_ls_goodness_of_fit_ref 1.065
_refine_ls_hydrogen_treatment constr
_refine_ls_matrix_type full
_refine_ls_number_parameters 382
_refine_ls_number_reflns 7657
_refine_ls_number_restraints 0
_refine_ls_restrained_S_all 1.065
_refine_ls_R_factor_all 0.0720
_refine_ls_R_factor_gt 0.0594
_refine_ls_shift/su_max 0.000
_refine_ls_shift/su_mean 0.000
_refine_ls_structure_factor_coef Fsqd
_refine_ls_weighting_details 'w=1/[\s^2^(Fo^2^)+(0.0977P)^2^+0.1178P] where P=(Fo^2^+2Fc^2^)/3'
_refine_ls_weighting_scheme calc
_refine_ls_wR_factor_gt 0.1469
_refine_ls_wR_factor_ref 0.1543
_reflns_Friedel_coverage 0.000
_reflns_number_gt 6256
_reflns_number_total 7657
_reflns_threshold_expression 'I > 2\s(I)'
_cod_data_source_file d3ob00234a2.cif
_cod_data_source_block is_sb04
_cod_depositor_comments 'Adding full bibliography for 7159222.cif.'
_cod_original_sg_symbol_H-M 'P 21/n'
_cod_database_code 7159222
_shelx_shelxl_version_number 2014/7
_shelx_space_group_comment
;
The symmetry employed for this shelxl refinement is uniquely defined
by the following loop, which should always be used as a source of
symmetry information in preference to the above space-group names.
They are only intended as comments.
;
_shelx_estimated_absorpt_t_min 0.954
_shelx_estimated_absorpt_t_max 0.989

loop_
_space_group_symop_operation_xyz
'x, y, z'
'-x+1/2, y+1/2, -z+1/2'
'-x, -y, -z'
'x-1/2, -y-1/2, z-1/2'

loop_
_atom_site_label
_atom_site_type_symbol
_atom_site_fract_x
_atom_site_fract_y
_atom_site_fract_z
_atom_site_U_iso_or_equiv
_atom_site_adp_type
_atom_site_occupancy
_atom_site_site_symmetry_order
_atom_site_calc_flag
_atom_site_refinement_flags_posn
_atom_site_refinement_flags_adp
_atom_site_refinement_flags_occupancy
_atom_site_disorder_assembly
_atom_site_disorder_group
C1 C 0.11563(11) 0.2744(3) 0.61224(12) 0.0238(5) Uani 1 1 d . . . . .
C2 C 0.06696(11) 0.3505(3) 0.65588(12) 0.0270(5) Uani 1 1 d . . . . .
H2A H 0.0266 0.4019 0.6246 0.032 Uiso 1 1 calc R U . . .
H2B H 0.0911 0.4470 0.6842 0.032 Uiso 1 1 calc R U . . .
C3 C 0.04064(11) 0.2209(3) 0.70377(13) 0.0259(5) Uani 1 1 d . . . . .
H3A H 0.0105 0.1342 0.6752 0.031 Uiso 1 1 calc R U . . .
H3B H 0.0116 0.2849 0.7319 0.031 Uiso 1 1 calc R U . . .
C4 C 0.09826(11) 0.1209(3) 0.75335(12) 0.0265(5) Uani 1 1 d . . . . .
H4A H 0.0803 0.0841 0.7951 0.032 Uiso 1 1 calc R U . . .
H4B H 0.1110 0.0139 0.7299 0.032 Uiso 1 1 calc R U . . .
C5 C 0.16288(11) 0.2348(3) 0.77509(11) 0.0182(4) Uani 1 1 d . . . . .
H5 H 0.1485 0.3575 0.7836 0.022 Uiso 1 1 calc R U . . .
C6 C 0.20999(12) 0.1645(3) 0.84028(11) 0.0254(5) Uani 1 1 d . . . . .
H6A H 0.1889 0.1918 0.8812 0.030 Uiso 1 1 calc R U . . .
H6B H 0.2132 0.0354 0.8368 0.030 Uiso 1 1 calc R U . . .
C7 C 0.28224(11) 0.2417(3) 0.85075(11) 0.0203(4) Uani 1 1 d . . . . .
H7 H 0.2789 0.3724 0.8531 0.024 Uiso 1 1 calc R U . . .
C8 C 0.27629(11) 0.2102(3) 0.73122(11) 0.0180(4) Uani 1 1 d . . . . .
C9 C 0.30030(11) 0.1953(3) 0.66685(11) 0.0199(4) Uani 1 1 d . . . . .
C10 C 0.36585(12) 0.1747(3) 0.64871(12) 0.0264(5) Uani 1 1 d . . . . .
H10 H 0.4061 0.1625 0.6835 0.032 Uiso 1 1 calc R U . . .
C11 C 0.37068(14) 0.1726(3) 0.57950(14) 0.0327(5) Uani 1 1 d . . . . .
H11 H 0.4147 0.1603 0.5662 0.039 Uiso 1 1 calc R U . . .
C12 C 0.31093(14) 0.1885(3) 0.52865(13) 0.0301(5) Uani 1 1 d . . . . .
H12 H 0.3155 0.1882 0.4812 0.036 Uiso 1 1 calc R U . . .
C13 C 0.24566(13) 0.2047(3) 0.54506(12) 0.0260(5) Uani 1 1 d . . . . .
H13 H 0.2055 0.2118 0.5099 0.031 Uiso 1 1 calc R U . . .
C14 C 0.24088(11) 0.2105(3) 0.61488(11) 0.0184(4) Uani 1 1 d . . . . .
C15 C 0.20699(11) 0.2355(3) 0.71979(11) 0.0169(4) Uani 1 1 d . . . . .
C16 C 0.38160(13) 0.2794(4) 0.93770(13) 0.0328(6) Uani 1 1 d . . . . .
H16A H 0.3687 0.4025 0.9453 0.039 Uiso 1 1 calc R U . . .
H16B H 0.4130 0.2792 0.9034 0.039 Uiso 1 1 calc R U . . .
C17 C 0.41787(16) 0.2035(4) 1.00367(15) 0.0409(7) Uani 1 1 d . . . . .
H17A H 0.3868 0.2038 1.0376 0.061 Uiso 1 1 calc R U . . .
H17B H 0.4592 0.2736 1.0214 0.061 Uiso 1 1 calc R U . . .
H17C H 0.4318 0.0828 0.9958 0.061 Uiso 1 1 calc R U . . .
C18 C 0.11111(12) 0.1677(3) 0.11458(12) 0.0237(4) Uani 1 1 d . . . . .
C19 C 0.15436(11) 0.0936(3) 0.06518(11) 0.0254(5) Uani 1 1 d . . . . .
H19A H 0.1228 0.0453 0.0244 0.030 Uiso 1 1 calc R U . . .
H19B H 0.1822 -0.0051 0.0883 0.030 Uiso 1 1 calc R U . . .
C20 C 0.20387(12) 0.2248(3) 0.03950(12) 0.0244(5) Uani 1 1 d . . . . .
H20A H 0.2322 0.1613 0.0105 0.029 Uiso 1 1 calc R U . . .
H20B H 0.1759 0.3134 0.0098 0.029 Uiso 1 1 calc R U . . .
C21 C 0.25232(12) 0.3191(3) 0.09748(11) 0.0241(5) Uani 1 1 d . . . . .
H21A H 0.2944 0.3564 0.0800 0.029 Uiso 1 1 calc R U . . .
H21B H 0.2289 0.4262 0.1102 0.029 Uiso 1 1 calc R U . . .
C22 C 0.27424(11) 0.2080(3) 0.16226(11) 0.0191(4) Uani 1 1 d . . . . .
H22 H 0.2822 0.0851 0.1477 0.023 Uiso 1 1 calc R U . . .
C23 C 0.34036(11) 0.2738(3) 0.20882(12) 0.0212(4) Uani 1 1 d . . . . .
H23A H 0.3808 0.2410 0.1878 0.025 Uiso 1 1 calc R U . . .
H23B H 0.3388 0.4034 0.2111 0.025 Uiso 1 1 calc R U . . .
C24 C 0.35024(11) 0.2009(3) 0.28136(12) 0.0198(4) Uani 1 1 d . . . . .
H24 H 0.3521 0.0700 0.2792 0.024 Uiso 1 1 calc R U . . .
C25 C 0.23083(11) 0.2350(3) 0.27487(11) 0.0144(4) Uani 1 1 d . . . . .
C26 C 0.16575(11) 0.2484(3) 0.29854(11) 0.0167(4) Uani 1 1 d . . . . .
C27 C 0.14751(12) 0.2731(3) 0.36282(12) 0.0221(5) Uani 1 1 d . . . . .
H27 H 0.1823 0.2888 0.4029 0.027 Uiso 1 1 calc R U . . .
C28 C 0.07743(13) 0.2747(3) 0.36806(13) 0.0276(5) Uani 1 1 d . . . . .
H28 H 0.0644 0.2931 0.4118 0.033 Uiso 1 1 calc R U . . .
C29 C 0.02661(13) 0.2495(3) 0.30942(14) 0.0274(5) Uani 1 1 d . . . . .
H29 H -0.0208 0.2488 0.3141 0.033 Uiso 1 1 calc R U . . .
C30 C 0.04350(11) 0.2253(3) 0.24381(12) 0.0228(5) Uani 1 1 d . . . . .
H30 H 0.0086 0.2080 0.2040 0.027 Uiso 1 1 calc R U . . .
C31 C 0.11341(11) 0.2275(3) 0.23932(11) 0.0174(4) Uani 1 1 d . . . . .
C32 C 0.21910(11) 0.2058(3) 0.20596(11) 0.0176(4) Uani 1 1 d . . . . .
C33 C 0.43528(13) 0.1717(4) 0.38305(13) 0.0330(6) Uani 1 1 d . . . . .
H33A H 0.4368 0.0439 0.3745 0.040 Uiso 1 1 calc R U . . .
H33B H 0.4031 0.1931 0.4157 0.040 Uiso 1 1 calc R U . . .
C34 C 0.50662(14) 0.2374(4) 0.41374(15) 0.0360(6) Uani 1 1 d . . . . .
H34A H 0.5403 0.1909 0.3871 0.054 Uiso 1 1 calc R U . . .
H34B H 0.5189 0.1982 0.4620 0.054 Uiso 1 1 calc R U . . .
H34C H 0.5071 0.3659 0.4122 0.054 Uiso 1 1 calc R U . . .
N1 N 0.18336(9) 0.2358(3) 0.64716(9) 0.0185(4) Uani 1 1 d . . . . .
N2 N 0.14603(10) 0.2012(2) 0.18207(10) 0.0191(4) Uani 1 1 d . . . . .
O1 O 0.09985(9) 0.2459(3) 0.55060(9) 0.0320(4) Uani 1 1 d . . . . .
O2 O 0.31830(8) 0.1947(2) 0.79494(8) 0.0230(3) Uani 1 1 d . . . . .
O3 O 0.32103(9) 0.1812(2) 0.91157(8) 0.0266(4) Uani 1 1 d . . . . .
O4 O 0.04936(9) 0.1988(2) 0.09881(9) 0.0315(4) Uani 1 1 d . . . . .
O5 O 0.29442(7) 0.2522(2) 0.31648(8) 0.0176(3) Uani 1 1 d . . . . .
O6 O 0.41157(8) 0.2624(2) 0.31919(9) 0.0233(3) Uani 1 1 d . . . . .

loop_
_atom_site_aniso_label
_atom_site_aniso_U_11
_atom_site_aniso_U_22
_atom_site_aniso_U_33
_atom_site_aniso_U_23
_atom_site_aniso_U_13
_atom_site_aniso_U_12
C1 0.0140(10) 0.0351(12) 0.0206(11) 0.0016(9) -0.0014(8) -0.0003(8)
C2 0.0197(10) 0.0311(12) 0.0278(12) -0.0021(9) -0.0018(8) 0.0045(9)
C3 0.0104(10) 0.0402(13) 0.0266(13) -0.0028(9) 0.0020(9) -0.0004(9)
C4 0.0185(10) 0.0344(12) 0.0273(11) -0.0008(9) 0.0060(8) -0.0023(9)
C5 0.0135(10) 0.0282(11) 0.0130(10) -0.0006(7) 0.0029(8) 0.0007(8)
C6 0.0217(11) 0.0375(13) 0.0167(10) 0.0020(9) 0.0030(8) -0.0008(9)
C7 0.0158(11) 0.0305(12) 0.0135(10) 0.0001(8) -0.0002(8) 0.0043(8)
C8 0.0160(10) 0.0234(10) 0.0138(10) 0.0021(7) 0.0001(8) 0.0012(8)
C9 0.0159(10) 0.0240(11) 0.0197(11) 0.0015(8) 0.0029(8) -0.0021(8)
C10 0.0181(11) 0.0343(12) 0.0270(12) 0.0003(10) 0.0047(9) -0.0038(9)
C11 0.0259(13) 0.0433(14) 0.0325(14) 0.0008(11) 0.0147(10) -0.0022(10)
C12 0.0365(14) 0.0372(14) 0.0197(12) 0.0003(9) 0.0139(10) -0.0018(10)
C13 0.0264(13) 0.0341(13) 0.0169(11) 0.0006(9) 0.0025(9) -0.0031(9)
C14 0.0159(10) 0.0239(10) 0.0150(10) 0.0013(8) 0.0018(8) -0.0017(8)
C15 0.0157(10) 0.0216(10) 0.0127(10) -0.0004(7) 0.0006(7) -0.0014(7)
C16 0.0263(13) 0.0428(14) 0.0251(13) -0.0003(10) -0.0067(10) -0.0046(10)
C17 0.0315(15) 0.0604(19) 0.0253(14) -0.0009(12) -0.0096(11) 0.0034(12)
C18 0.0295(12) 0.0186(9) 0.0206(11) -0.0009(8) -0.0013(8) 0.0009(9)
C19 0.0301(11) 0.0252(11) 0.0183(10) -0.0038(8) -0.0023(8) 0.0031(9)
C20 0.0286(13) 0.0281(11) 0.0158(11) -0.0006(8) 0.0021(9) 0.0034(9)
C21 0.0254(11) 0.0279(11) 0.0192(10) 0.0052(8) 0.0047(8) 0.0023(9)
C22 0.0196(11) 0.0204(10) 0.0170(10) -0.0015(8) 0.0024(8) 0.0049(8)
C23 0.0167(10) 0.0278(11) 0.0191(11) 0.0018(8) 0.0034(8) 0.0016(8)
C24 0.0149(10) 0.0221(10) 0.0219(11) 0.0008(8) 0.0018(8) 0.0033(8)
C25 0.0135(10) 0.0148(9) 0.0140(10) 0.0003(7) 0.0005(7) 0.0004(7)
C26 0.0171(10) 0.0174(10) 0.0158(10) -0.0003(7) 0.0036(8) -0.0004(7)
C27 0.0244(12) 0.0267(11) 0.0156(11) 0.0016(8) 0.0044(9) -0.0022(9)
C28 0.0312(13) 0.0308(12) 0.0234(12) -0.0029(9) 0.0120(10) 0.0001(10)
C29 0.0195(12) 0.0379(13) 0.0272(13) -0.0011(9) 0.0105(10) 0.0005(9)
C30 0.0164(11) 0.0271(11) 0.0247(12) -0.0021(9) 0.0036(9) 0.0007(8)
C31 0.0183(11) 0.0155(9) 0.0183(11) -0.0011(7) 0.0028(8) 0.0016(7)
C32 0.0170(10) 0.0194(10) 0.0158(10) 0.0008(7) 0.0011(8) 0.0020(7)
C33 0.0240(12) 0.0490(15) 0.0235(12) 0.0086(11) -0.0019(9) 0.0012(11)
C34 0.0259(14) 0.0473(16) 0.0298(15) 0.0022(11) -0.0083(10) -0.0003(11)
N1 0.0116(8) 0.0309(10) 0.0114(9) 0.0027(7) -0.0020(6) 0.0033(7)
N2 0.0187(9) 0.0218(9) 0.0165(9) -0.0007(7) 0.0027(7) 0.0023(7)
O1 0.0217(9) 0.0513(11) 0.0194(9) -0.0019(7) -0.0058(7) 0.0019(7)
O2 0.0150(8) 0.0404(10) 0.0128(8) -0.0005(6) 0.0006(6) 0.0023(6)
O3 0.0221(8) 0.0388(9) 0.0157(8) 0.0034(6) -0.0052(6) -0.0031(7)
O4 0.0215(9) 0.0454(11) 0.0240(9) -0.0028(7) -0.0050(7) 0.0040(7)
O5 0.0148(8) 0.0246(8) 0.0120(7) -0.0018(5) -0.0009(6) 0.0008(5)
O6 0.0165(8) 0.0325(8) 0.0190(8) 0.0035(6) -0.0020(6) -0.0006(6)

loop_
_atom_type_symbol
_atom_type_description
_atom_type_scat_dispersion_real
_atom_type_scat_dispersion_imag
_atom_type_scat_source
C C 0.0033 0.0016 'International Tables Vol C Tables 4.2.6.8 and 6.1.1.4'
N N 0.0061 0.0033 'International Tables Vol C Tables 4.2.6.8 and 6.1.1.4'
O O 0.0106 0.0060 'International Tables Vol C Tables 4.2.6.8 and 6.1.1.4'
H H 0.0000 0.0000 'International Tables Vol C Tables 4.2.6.8 and 6.1.1.4'

loop_
_geom_angle_atom_site_label_1
_geom_angle_atom_site_label_2
_geom_angle_atom_site_label_3
_geom_angle
_geom_angle_site_symmetry_1
_geom_angle_site_symmetry_3
_geom_angle_publ_flag
O1 C1 N1 119.7(2) . . ?
O1 C1 C2 124.2(2) . . ?
N1 C1 C2 116.2(2) . . ?
C1 C2 C3 114.9(2) . . ?
C1 C2 H2A 108.5 . . ?
C3 C2 H2A 108.5 . . ?
C1 C2 H2B 108.5 . . ?
C3 C2 H2B 108.5 . . ?
H2A C2 H2B 107.5 . . ?
C2 C3 C4 114.71(18) . . ?
C2 C3 H3A 108.6 . . ?
C4 C3 H3A 108.6 . . ?
C2 C3 H3B 108.6 . . ?
C4 C3 H3B 108.6 . . ?
H3A C3 H3B 107.6 . . ?
C5 C4 C3 111.58(19) . . ?
C5 C4 H4A 109.3 . . ?
C3 C4 H4A 109.3 . . ?
C5 C4 H4B 109.3 . . ?
C3 C4 H4B 109.3 . . ?
H4A C4 H4B 108.0 . . ?
C15 C5 C4 110.82(18) . . ?
C15 C5 C6 105.37(17) . . ?
C4 C5 C6 112.20(18) . . ?
C15 C5 H5 109.5 . . ?
C4 C5 H5 109.5 . . ?
C6 C5 H5 109.5 . . ?
C7 C6 C5 112.68(18) . . ?
C7 C6 H6A 109.1 . . ?
C5 C6 H6A 109.1 . . ?
C7 C6 H6B 109.1 . . ?
C5 C6 H6B 109.1 . . ?
H6A C6 H6B 107.8 . . ?
O3 C7 O2 107.68(18) . . ?
O3 C7 C6 110.17(19) . . ?
O2 C7 C6 111.90(18) . . ?
O3 C7 H7 109.0 . . ?
O2 C7 H7 109.0 . . ?
C6 C7 H7 109.0 . . ?
C15 C8 O2 125.7(2) . . ?
C15 C8 C9 110.28(19) . . ?
O2 C8 C9 123.96(19) . . ?
C10 C9 C14 120.1(2) . . ?
C10 C9 C8 134.1(2) . . ?
C14 C9 C8 105.78(19) . . ?
C11 C10 C9 118.7(2) . . ?
C11 C10 H10 120.6 . . ?
C9 C10 H10 120.6 . . ?
C10 C11 C12 120.2(2) . . ?
C10 C11 H11 119.9 . . ?
C12 C11 H11 119.9 . . ?
C13 C12 C11 122.2(2) . . ?
C13 C12 H12 118.9 . . ?
C11 C12 H12 118.9 . . ?
C12 C13 C14 117.6(2) . . ?
C12 C13 H13 121.2 . . ?
C14 C13 H13 121.2 . . ?
C13 C14 N1 130.7(2) . . ?
C13 C14 C9 121.1(2) . . ?
N1 C14 C9 108.16(19) . . ?
C8 C15 N1 107.68(18) . . ?
C8 C15 C5 124.9(2) . . ?
N1 C15 C5 126.82(19) . . ?
O3 C16 C17 110.4(2) . . ?
O3 C16 H16A 109.6 . . ?
C17 C16 H16A 109.6 . . ?
O3 C16 H16B 109.6 . . ?
C17 C16 H16B 109.6 . . ?
H16A C16 H16B 108.1 . . ?
C16 C17 H17A 109.5 . . ?
C16 C17 H17B 109.5 . . ?
H17A C17 H17B 109.5 . . ?
C16 C17 H17C 109.5 . . ?
H17A C17 H17C 109.5 . . ?
H17B C17 H17C 109.5 . . ?
O4 C18 N2 119.9(2) . . ?
O4 C18 C19 123.9(2) . . ?
N2 C18 C19 116.15(19) . . ?
C18 C19 C20 115.29(18) . . ?
C18 C19 H19A 108.5 . . ?
C20 C19 H19A 108.5 . . ?
C18 C19 H19B 108.5 . . ?
C20 C19 H19B 108.5 . . ?
H19A C19 H19B 107.5 . . ?
C21 C20 C19 114.00(18) . . ?
C21 C20 H20A 108.8 . . ?
C19 C20 H20A 108.8 . . ?
C21 C20 H20B 108.8 . . ?
C19 C20 H20B 108.8 . . ?
H20A C20 H20B 107.6 . . ?
C22 C21 C20 113.85(19) . . ?
C22 C21 H21A 108.8 . . ?
C20 C21 H21A 108.8 . . ?
C22 C21 H21B 108.8 . . ?
C20 C21 H21B 108.8 . . ?
H21A C21 H21B 107.7 . . ?
C32 C22 C21 111.12(18) . . ?
C32 C22 C23 106.46(18) . . ?
C21 C22 C23 113.40(18) . . ?
C32 C22 H22 108.6 . . ?
C21 C22 H22 108.6 . . ?
C23 C22 H22 108.6 . . ?
C24 C23 C22 113.19(18) . . ?
C24 C23 H23A 108.9 . . ?
C22 C23 H23A 108.9 . . ?
C24 C23 H23B 108.9 . . ?
C22 C23 H23B 108.9 . . ?
H23A C23 H23B 107.8 . . ?
O6 C24 O5 108.24(18) . . ?
O6 C24 C23 109.55(19) . . ?
O5 C24 C23 111.74(18) . . ?
O6 C24 H24 109.1 . . ?
O5 C24 H24 109.1 . . ?
C23 C24 H24 109.1 . . ?
C32 C25 O5 125.9(2) . . ?
C32 C25 C26 109.58(19) . . ?
O5 C25 C26 124.51(19) . . ?
C27 C26 C31 119.7(2) . . ?
C27 C26 C25 133.95(19) . . ?
C31 C26 C25 106.32(19) . . ?
C26 C27 C28 119.2(2) . . ?
C26 C27 H27 120.4 . . ?
C28 C27 H27 120.4 . . ?
C29 C28 C27 120.3(2) . . ?
C29 C28 H28 119.8 . . ?
C27 C28 H28 119.8 . . ?
C28 C29 C30 121.7(2) . . ?
C28 C29 H29 119.1 . . ?
C30 C29 H29 119.1 . . ?
C31 C30 C29 117.2(2) . . ?
C31 C30 H30 121.4 . . ?
C29 C30 H30 121.4 . . ?
C30 C31 N2 130.3(2) . . ?
C30 C31 C26 121.8(2) . . ?
N2 C31 C26 107.83(19) . . ?
C25 C32 N2 108.25(18) . . ?
C25 C32 C22 124.3(2) . . ?
N2 C32 C22 126.80(19) . . ?
O6 C33 C34 108.7(2) . . ?
O6 C33 H33A 110.0 . . ?
C34 C33 H33A 110.0 . . ?
O6 C33 H33B 110.0 . . ?
C34 C33 H33B 110.0 . . ?
H33A C33 H33B 108.3 . . ?
C33 C34 H34A 109.5 . . ?
C33 C34 H34B 109.5 . . ?
H34A C34 H34B 109.5 . . ?
C33 C34 H34C 109.5 . . ?
H34A C34 H34C 109.5 . . ?
H34B C34 H34C 109.5 . . ?
C14 N1 C1 124.91(18) . . ?
C14 N1 C15 108.10(17) . . ?
C1 N1 C15 126.64(19) . . ?
C18 N2 C31 124.57(18) . . ?
C18 N2 C32 127.34(18) . . ?
C31 N2 C32 108.02(17) . . ?
C8 O2 C7 111.84(17) . . ?
C7 O3 C16 115.60(19) . . ?
C25 O5 C24 112.06(17) . . ?
C24 O6 C33 114.90(18) . . ?

loop_
_geom_bond_atom_site_label_1
_geom_bond_atom_site_label_2
_geom_bond_distance
_geom_bond_site_symmetry_2
_geom_bond_publ_flag
C1 O1 1.212(3) . ?
C1 N1 1.410(3) . ?
C1 C2 1.508(3) . ?
C2 C3 1.517(3) . ?
C2 H2A 0.9900 . ?
C2 H2B 0.9900 . ?
C3 C4 1.551(3) . ?
C3 H3A 0.9900 . ?
C3 H3B 0.9900 . ?
C4 C5 1.531(3) . ?
C4 H4A 0.9900 . ?
C4 H4B 0.9900 . ?
C5 C15 1.504(3) . ?
C5 C6 1.532(3) . ?
C5 H5 1.0000 . ?
C6 C7 1.513(3) . ?
C6 H6A 0.9900 . ?
C6 H6B 0.9900 . ?
C7 O3 1.374(3) . ?
C7 O2 1.451(3) . ?
C7 H7 1.0000 . ?
C8 C15 1.350(3) . ?
C8 O2 1.372(2) . ?
C8 C9 1.429(3) . ?
C9 C10 1.402(3) . ?
C9 C14 1.407(3) . ?
C10 C11 1.378(4) . ?
C10 H10 0.9500 . ?
C11 C12 1.400(4) . ?
C11 H11 0.9500 . ?
C12 C13 1.380(4) . ?
C12 H12 0.9500 . ?
C13 C14 1.390(3) . ?
C13 H13 0.9500 . ?
C14 N1 1.402(3) . ?
C15 N1 1.416(3) . ?
C16 O3 1.419(3) . ?
C16 C17 1.477(4) . ?
C16 H16A 0.9900 . ?
C16 H16B 0.9900 . ?
C17 H17A 0.9800 . ?
C17 H17B 0.9800 . ?
C17 H17C 0.9800 . ?
C18 O4 1.217(3) . ?
C18 N2 1.400(3) . ?
C18 C19 1.508(3) . ?
C19 C20 1.540(3) . ?
C19 H19A 0.9900 . ?
C19 H19B 0.9900 . ?
C20 C21 1.523(3) . ?
C20 H20A 0.9900 . ?
C20 H20B 0.9900 . ?
C21 C22 1.523(3) . ?
C21 H21A 0.9900 . ?
C21 H21B 0.9900 . ?
C22 C32 1.496(3) . ?
C22 C23 1.529(3) . ?
C22 H22 1.0000 . ?
C23 C24 1.507(3) . ?
C23 H23A 0.9900 . ?
C23 H23B 0.9900 . ?
C24 O6 1.376(3) . ?
C24 O5 1.448(3) . ?
C24 H24 1.0000 . ?
C25 C32 1.348(3) . ?
C25 O5 1.367(2) . ?
C25 C26 1.438(3) . ?
C26 C27 1.384(3) . ?
C26 C31 1.413(3) . ?
C27 C28 1.396(3) . ?
C27 H27 0.9500 . ?
C28 C29 1.392(4) . ?
C28 H28 0.9500 . ?
C29 C30 1.398(3) . ?
C29 H29 0.9500 . ?
C30 C31 1.389(3) . ?
C30 H30 0.9500 . ?
C31 N2 1.403(3) . ?
C32 N2 1.425(3) . ?
C33 O6 1.433(3) . ?
C33 C34 1.505(3) . ?
C33 H33A 0.9900 . ?
C33 H33B 0.9900 . ?
C34 H34A 0.9800 . ?
C34 H34B 0.9800 . ?
C34 H34C 0.9800 . ?

loop_
_geom_torsion_atom_site_label_1
_geom_torsion_atom_site_label_2
_geom_torsion_atom_site_label_3
_geom_torsion_atom_site_label_4
_geom_torsion
_geom_torsion_site_symmetry_1
_geom_torsion_site_symmetry_2
_geom_torsion_site_symmetry_3
_geom_torsion_site_symmetry_4
_geom_torsion_publ_flag
O1 C1 C2 C3 106.3(3) . . . . ?
N1 C1 C2 C3 -73.8(3) . . . . ?
C1 C2 C3 C4 54.9(3) . . . . ?
C2 C3 C4 C5 33.1(3) . . . . ?
C3 C4 C5 C15 -81.0(2) . . . . ?
C3 C4 C5 C6 161.57(18) . . . . ?
C15 C5 C6 C7 42.9(2) . . . . ?
C4 C5 C6 C7 163.60(19) . . . . ?
C5 C6 C7 O3 176.96(18) . . . . ?
C5 C6 C7 O2 -63.3(2) . . . . ?
C15 C8 C9 C10 177.4(2) . . . . ?
O2 C8 C9 C10 -4.6(4) . . . . ?
C15 C8 C9 C14 -0.9(2) . . . . ?
O2 C8 C9 C14 177.1(2) . . . . ?
C14 C9 C10 C11 1.0(3) . . . . ?
C8 C9 C10 C11 -177.1(2) . . . . ?
C9 C10 C11 C12 -0.8(4) . . . . ?
C10 C11 C12 C13 -0.7(4) . . . . ?
C11 C12 C13 C14 2.0(4) . . . . ?
C12 C13 C14 N1 176.0(2) . . . . ?
C12 C13 C14 C9 -1.7(3) . . . . ?
C10 C9 C14 C13 0.3(3) . . . . ?
C8 C9 C14 C13 178.9(2) . . . . ?
C10 C9 C14 N1 -177.9(2) . . . . ?
C8 C9 C14 N1 0.7(2) . . . . ?
O2 C8 C15 N1 -177.27(19) . . . . ?
C9 C8 C15 N1 0.7(2) . . . . ?
O2 C8 C15 C5 -5.9(4) . . . . ?
C9 C8 C15 C5 172.1(2) . . . . ?
C4 C5 C15 C8 -132.6(2) . . . . ?
C6 C5 C15 C8 -11.0(3) . . . . ?
C4 C5 C15 N1 37.2(3) . . . . ?
C6 C5 C15 N1 158.8(2) . . . . ?
O4 C18 C19 C20 106.1(3) . . . . ?
N2 C18 C19 C20 -73.8(2) . . . . ?
C18 C19 C20 C21 54.2(3) . . . . ?
C19 C20 C21 C22 33.2(3) . . . . ?
C20 C21 C22 C32 -80.5(2) . . . . ?
C20 C21 C22 C23 159.60(19) . . . . ?
C32 C22 C23 C24 40.1(2) . . . . ?
C21 C22 C23 C24 162.63(19) . . . . ?
C22 C23 C24 O6 178.36(17) . . . . ?
C22 C23 C24 O5 -61.7(2) . . . . ?
C32 C25 C26 C27 178.3(2) . . . . ?
O5 C25 C26 C27 -2.6(4) . . . . ?
C32 C25 C26 C31 -0.7(2) . . . . ?
O5 C25 C26 C31 178.41(18) . . . . ?
C31 C26 C27 C28 0.8(3) . . . . ?
C25 C26 C27 C28 -178.1(2) . . . . ?
C26 C27 C28 C29 0.8(4) . . . . ?
C27 C28 C29 C30 -1.2(4) . . . . ?
C28 C29 C30 C31 -0.1(3) . . . . ?
C29 C30 C31 N2 177.5(2) . . . . ?
C29 C30 C31 C26 1.7(3) . . . . ?
C27 C26 C31 C30 -2.1(3) . . . . ?
C25 C26 C31 C30 177.03(19) . . . . ?
C27 C26 C31 N2 -178.76(19) . . . . ?
C25 C26 C31 N2 0.4(2) . . . . ?
O5 C25 C32 N2 -178.40(18) . . . . ?
C26 C25 C32 N2 0.7(2) . . . . ?
O5 C25 C32 C22 -7.4(3) . . . . ?
C26 C25 C32 C22 171.69(19) . . . . ?
C21 C22 C32 C25 -131.8(2) . . . . ?
C23 C22 C32 C25 -7.8(3) . . . . ?
C21 C22 C32 N2 37.6(3) . . . . ?
C23 C22 C32 N2 161.51(19) . . . . ?
C13 C14 N1 C1 -4.7(4) . . . . ?
C9 C14 N1 C1 173.2(2) . . . . ?
C13 C14 N1 C15 -178.2(2) . . . . ?
C9 C14 N1 C15 -0.3(2) . . . . ?
O1 C1 N1 C14 18.1(4) . . . . ?
C2 C1 N1 C14 -161.8(2) . . . . ?
O1 C1 N1 C15 -169.6(2) . . . . ?
C2 C1 N1 C15 10.5(3) . . . . ?
C8 C15 N1 C14 -0.3(2) . . . . ?
C5 C15 N1 C14 -171.4(2) . . . . ?
C8 C15 N1 C1 -173.6(2) . . . . ?
C5 C15 N1 C1 15.2(3) . . . . ?
O4 C18 N2 C31 16.8(3) . . . . ?
C19 C18 N2 C31 -163.32(19) . . . . ?
O4 C18 N2 C32 -166.7(2) . . . . ?
C19 C18 N2 C32 13.2(3) . . . . ?
C30 C31 N2 C18 0.8(4) . . . . ?
C26 C31 N2 C18 177.06(19) . . . . ?
C30 C31 N2 C32 -176.3(2) . . . . ?
C26 C31 N2 C32 0.0(2) . . . . ?
C25 C32 N2 C18 -177.37(19) . . . . ?
C22 C32 N2 C18 11.9(3) . . . . ?
C25 C32 N2 C31 -0.4(2) . . . . ?
C22 C32 N2 C31 -171.1(2) . . . . ?
C15 C8 O2 C7 -11.0(3) . . . . ?
C9 C8 O2 C7 171.3(2) . . . . ?
O3 C7 O2 C8 164.97(17) . . . . ?
C6 C7 O2 C8 43.8(2) . . . . ?
O2 C7 O3 C16 75.3(2) . . . . ?
C6 C7 O3 C16 -162.4(2) . . . . ?
C17 C16 O3 C7 178.9(2) . . . . ?
C32 C25 O5 C24 -11.7(3) . . . . ?
C26 C25 O5 C24 169.41(18) . . . . ?
O6 C24 O5 C25 165.10(16) . . . . ?
C23 C24 O5 C25 44.4(2) . . . . ?
O5 C24 O6 C33 72.2(2) . . . . ?
C23 C24 O6 C33 -165.76(19) . . . . ?
C34 C33 O6 C24 172.8(2) . . . . ?
